data_1573238
loop_
_publ_author_name
'Tang, Jian'
'Fu, Yuan'
'Hua, Jing'
'Zhang, Jiahao'
'Peng, Shuoli'
'Li, Zhibo'

_publ_section_title
;
 Unlocking regioselectivity: steric effects and conformational constraints
 of Lewis bases in alkyllithium-initiated butadiene polymerization.
;
_journal_issue 48
_journal_name_full 'Chemical science'
_journal_page_first 20493
_journal_page_last 20502
_journal_paper_doi 10.1039/d4sc05144k
_journal_volume 15
_journal_year 2024
_chemical_formula_moiety 'C15 H29 Li N2'
_chemical_formula_sum 'C15 H29 Li N2'
_chemical_formula_weight 244.34
_chemical_properties_physical Air-sensitive,Moisture-sensitive,Deliquescent,Heat-sensitive,Oxygen-sensitive
_space_group_crystal_system triclinic
_space_group_IT_number 2
_space_group_name_Hall '-P 1'
_space_group_name_H-M_alt 'P -1'
_atom_sites_solution_hydrogens geom
_atom_sites_solution_primary dual
_audit_creation_date 2024-05-07
_audit_creation_method
;
Olex2 1.5
(compiled 2022.04.07 svn.rca3783a0 for OlexSys, GUI svn.r6498)
;
_audit_update_record
;
2024-06-25 deposited with the CCDC.	2024-11-18 downloaded from the CCDC.
;
_cell_angle_alpha 89.051(3)
_cell_angle_beta 74.903(3)
_cell_angle_gamma 86.783(3)
_cell_formula_units_Z 4
_cell_length_a 8.9379(3)
_cell_length_b 12.3047(4)
_cell_length_c 14.7566(5)
_cell_measurement_reflns_used 8054
_cell_measurement_temperature 100.00(10)
_cell_measurement_theta_max 31.0170
_cell_measurement_theta_min 2.2750
_cell_volume 1564.42(9)
_computing_cell_refinement 'CrysAlisPro 1.171.42.84a (Rigaku OD, 2023)'
_computing_data_collection 'CrysAlisPro 1.171.42.84a (Rigaku OD, 2023)'
_computing_data_reduction 'CrysAlisPro 1.171.42.84a (Rigaku OD, 2023)'
_computing_molecular_graphics 'Olex2 1.5 (Dolomanov et al., 2009)'
_computing_publication_material 'Olex2 1.5 (Dolomanov et al., 2009)'
_computing_structure_refinement 'SHELXL 2018/3 (Sheldrick, 2015)'
_computing_structure_solution 'SHELXT 2018/2 (Sheldrick, 2018)'
_diffrn_ambient_environment N~2~
_diffrn_ambient_temperature 100.00(10)
_diffrn_detector 'Hybrid Pixel Array Detector'
_diffrn_detector_area_resol_mean 10.0000
_diffrn_detector_type HyPix
_diffrn_measured_fraction_theta_full 0.962
_diffrn_measured_fraction_theta_max 0.714
_diffrn_measurement_details
;
List of Runs (angles in degrees, time in seconds):

  # Type    Start    End  Width  t~exp~   \w     \q     \k     \f   Frames
#--------------------------------------------------------------------------
  1  \w    -36.00   8.00   0.50    2.33    --   -6.80  92.00 -69.00   88
  2  \w     -9.00  59.00   0.50    2.33    --   -6.80  37.00 -30.00  136
  3  \w    -79.00   3.00   0.50    2.33    --   -6.80 -57.00-180.00  164
  4  \w    -36.00  11.00   0.50    2.33    --   -6.80 -92.00 177.00   94
  5  \w      3.00  29.00   0.50    2.33    --    3.52 -99.00  60.00   52
  6  \w    -18.00   7.00   0.50    2.33    --    3.52 -99.00 -60.00   50
;
_diffrn_measurement_device 'four-circle diffractometer'
_diffrn_measurement_device_type 'XtaLAB Synergy R, DW system, HyPix'
_diffrn_measurement_method '\w scans'
_diffrn_orient_matrix_type 'CrysAlisPro convention (1999,Acta A55,543-557)'
_diffrn_orient_matrix_UB_11 0.0721818000
_diffrn_orient_matrix_UB_12 0.0182209000
_diffrn_orient_matrix_UB_13 -0.0267730000
_diffrn_orient_matrix_UB_21 -0.0026262000
_diffrn_orient_matrix_UB_22 -0.0350486000
_diffrn_orient_matrix_UB_23 -0.0371721000
_diffrn_orient_matrix_UB_31 -0.0394773000
_diffrn_orient_matrix_UB_32 0.0421072000
_diffrn_orient_matrix_UB_33 -0.0194931000
_diffrn_radiation_monochromator mirror
_diffrn_radiation_probe x-ray
_diffrn_radiation_type 'Mo K\a'
_diffrn_radiation_wavelength 0.71073
_diffrn_reflns_av_R_equivalents 0.0273
_diffrn_reflns_av_unetI/netI 0.0340
_diffrn_reflns_Laue_measured_fraction_full 0.962
_diffrn_reflns_Laue_measured_fraction_max 0.714
_diffrn_reflns_limit_h_max 12
_diffrn_reflns_limit_h_min -10
_diffrn_reflns_limit_k_max 16
_diffrn_reflns_limit_k_min -15
_diffrn_reflns_limit_l_max 16
_diffrn_reflns_limit_l_min -20
_diffrn_reflns_number 15299
_diffrn_reflns_point_group_measured_fraction_full 0.962
_diffrn_reflns_point_group_measured_fraction_max 0.714
_diffrn_reflns_theta_full 25.242
_diffrn_reflns_theta_max 31.025
_diffrn_reflns_theta_min 2.187
_diffrn_source 'Rotating-anode X-ray tube'
_diffrn_source_type 'Rigaku (Mo) X-ray Source'
_exptl_absorpt_coefficient_mu 0.059
_exptl_absorpt_correction_T_max 1.00000
_exptl_absorpt_correction_T_min 0.50730
_exptl_absorpt_correction_type multi-scan
_exptl_absorpt_process_details
;
CrysAlisPro 1.171.42.84a (Rigaku Oxford Diffraction, 2023)
Empirical absorption correction using spherical harmonics,
implemented in SCALE3 ABSPACK scaling algorithm.
;
_exptl_crystal_colour yellow
_exptl_crystal_colour_primary yellow
_exptl_crystal_density_diffrn 1.037
_exptl_crystal_description block
_exptl_crystal_F_000 544
_exptl_crystal_recrystallization_method 'Re-crystallisation from solvent: n-Hexane and toluene'
_exptl_crystal_size_max 0.15
_exptl_crystal_size_mid 0.12
_exptl_crystal_size_min 0.1
_refine_diff_density_max 0.682
_refine_diff_density_min -0.700
_refine_diff_density_rms 0.059
_refine_ls_extinction_method none
_refine_ls_goodness_of_fit_ref 1.034
_refine_ls_hydrogen_treatment constr
_refine_ls_matrix_type full
_refine_ls_number_parameters 325
_refine_ls_number_reflns 7137
_refine_ls_number_restraints 2
_refine_ls_restrained_S_all 1.039
_refine_ls_R_factor_all 0.0896
_refine_ls_R_factor_gt 0.0728
_refine_ls_shift/su_max 0.000
_refine_ls_shift/su_mean 0.000
_refine_ls_structure_factor_coef Fsqd
_refine_ls_weighting_details 'w=1/[\s^2^(Fo^2^)+(0.1017P)^2^+1.1499P] where P=(Fo^2^+2Fc^2^)/3'
_refine_ls_weighting_scheme calc
_refine_ls_wR_factor_gt 0.1920
_refine_ls_wR_factor_ref 0.2026
_reflns_Friedel_coverage 0.000
_reflns_number_gt 5574
_reflns_number_total 7137
_reflns_threshold_expression 'I > 2\s(I)'
_cod_data_source_file d4sc05144k3.cif
_cod_data_source_block li6-8mo_auto
_cod_depositor_comments 'Adding full bibliography for 1573238.cif.'
_cod_database_code 1573238
_shelx_shelxl_version_number 2018/3
_shelx_space_group_comment
;
The symmetry employed for this shelxl refinement is uniquely defined
by the following loop, which should always be used as a source of
symmetry information in preference to the above space-group names.
They are only intended as comments.
;
_shelx_estimated_absorpt_t_max 0.994
_shelx_estimated_absorpt_t_min 0.991
_olex2_refinement_description
;
1. Fixed Uiso
 At 1.2 times of:
  All C(H) groups, All C(H,H) groups
2. Restrained distances
 Li1-C27
 2.85 with sigma of 0.001
 C10-Li2
 2.85 with sigma of 0.001
3.a Ternary CH refined with riding coordinates:
 C18(H18), C7(H7)
3.b Secondary CH2 refined with riding coordinates:
 C1(H1A,H1B), C4(H4A,H4B), C6(H6A,H6B), C8(H8A,H8B), C10(H10A,H10B), C12(H12A,
 H12B), C14(H14A,H14B), C16(H16A,H16B), C20(H20A,H20B), C22(H22A,H22B),
 C24(H24A,H24B), C26(H26A,H26B), C28(H28A,H28B), C30(H30A,H30B), C15(H15A,H15B),
  C2(H2A,H2B), C17(H17A,H17B), C9(H9A,H9B), C19(H19A,H19B), C5(H5A,H5B),
 C21(H21A,H21B), C11(H11A,H11B), C23(H23A,H23B), C3(H3A,H3B), C25(H25A,H25B),
 C13(H13A,H13B), C27(H27A,H27B), C29(H29A,H29B)
;
_olex2_submission_special_instructions 'No special instructions were received'
_oxdiff_exptl_absorpt_empirical_details
;
Empirical correction (ABSPACK) includes:
- Absorption correction using spherical harmonics
- Frame scaling
;
_oxdiff_exptl_absorpt_empirical_full_max 1.518
_oxdiff_exptl_absorpt_empirical_full_min 0.704

loop_
_space_group_symop_operation_xyz
'x, y, z'
'-x, -y, -z'

loop_
_atom_site_label
_atom_site_type_symbol
_atom_site_fract_x
_atom_site_fract_y
_atom_site_fract_z
_atom_site_U_iso_or_equiv
_atom_site_adp_type
_atom_site_occupancy
_atom_site_site_symmetry_order
_atom_site_calc_flag
_atom_site_refinement_flags_posn
_atom_site_refinement_flags_adp
_atom_site_refinement_flags_occupancy
_atom_site_disorder_assembly
_atom_site_disorder_group
N3 N 0.61525(17) 0.88818(13) 0.22068(10) 0.0210(3) Uani 1 1 d . . . . .
N1 N -0.13015(18) 0.73074(12) 0.65945(10) 0.0218(3) Uani 1 1 d . . . . .
N4 N 0.39502(18) 0.79630(12) 0.12344(10) 0.0222(3) Uani 1 1 d . . . . .
N2 N 0.10494(19) 0.56692(13) 0.69717(11) 0.0254(3) Uani 1 1 d . . . . .
C21 C 0.6451(2) 1.00484(16) 0.20484(14) 0.0275(4) Uani 1 1 d . . . . .
H1A H 0.607624 1.044363 0.265082 0.033 Uiso 1 1 calc R U . . .
H1B H 0.586372 1.035321 0.161083 0.033 Uiso 1 1 calc R U . . .
C10 C -0.1660(2) 0.84590(15) 0.68637(13) 0.0238(4) Uani 1 1 d . . . . .
H4A H -0.103500 0.866198 0.729243 0.029 Uiso 1 1 calc R U . . .
H4B H -0.277065 0.856459 0.720152 0.029 Uiso 1 1 calc R U . . .
C19 C 0.4486(2) 0.87566(17) 0.26480(13) 0.0261(4) Uani 1 1 d . . . . .
H6A H 0.410895 0.932402 0.313418 0.031 Uiso 1 1 calc R U . . .
H6B H 0.435582 0.803859 0.296315 0.031 Uiso 1 1 calc R U . . .
C25 C 0.7031(2) 0.84300(16) 0.28646(13) 0.0249(4) Uani 1 1 d . . . . .
H8A H 0.682626 0.765039 0.297756 0.030 Uiso 1 1 calc R U . . .
H8B H 0.666861 0.881466 0.347284 0.030 Uiso 1 1 calc R U . . .
C20 C 0.3501(2) 0.88447(16) 0.19464(13) 0.0264(4) Uani 1 1 d D . . . .
H10A H 0.239355 0.880037 0.228465 0.032 Uiso 1 1 calc R U . . .
H10B H 0.363069 0.956024 0.162691 0.032 Uiso 1 1 calc R U . . .
C26 C 0.3336(2) 0.69268(16) 0.16580(14) 0.0272(4) Uani 1 1 d . . . . .
H12A H 0.219623 0.702211 0.190926 0.033 Uiso 1 1 calc R U . . .
H12B H 0.378886 0.673211 0.218771 0.033 Uiso 1 1 calc R U . . .
C9 C -0.1309(2) 0.91881(15) 0.60008(13) 0.0256(4) Uani 1 1 d . . . . .
H14A H -0.019295 0.909706 0.567214 0.031 Uiso 1 1 calc R U . . .
H14B H -0.153987 0.995873 0.619513 0.031 Uiso 1 1 calc R U . . .
C27 C 0.3715(2) 0.60107(16) 0.09454(15) 0.0302(4) Uani 1 1 d . . . . .
H16A H 0.329881 0.532845 0.124980 0.036 Uiso 1 1 calc R U . . .
H16B H 0.485447 0.589561 0.070897 0.036 Uiso 1 1 calc R U . . .
C17 C 0.8590(2) 0.77835(17) -0.01398(14) 0.0307(4) Uani 1 1 d . . . . .
H18 H 0.953816 0.800403 0.003518 0.037 Uiso 1 1 calc R U . . .
C6 C -0.2307(2) 0.70030(16) 0.59969(14) 0.0285(4) Uani 1 1 d . . . . .
H20A H -0.340713 0.709519 0.635747 0.034 Uiso 1 1 calc R U . . .
H20B H -0.208540 0.622625 0.582134 0.034 Uiso 1 1 calc R U . . .
C23 C 0.9101(2) 0.97368(17) 0.22945(15) 0.0303(4) Uani 1 1 d . . . . .
H22A H 1.022203 0.979997 0.199977 0.036 Uiso 1 1 calc R U . . .
H22B H 0.882960 1.014206 0.289435 0.036 Uiso 1 1 calc R U . . .
C24 C 0.8757(2) 0.85461(17) 0.24817(14) 0.0290(4) Uani 1 1 d . . . . .
H24A H 0.913608 0.812721 0.189168 0.035 Uiso 1 1 calc R U . . .
H24B H 0.930867 0.824641 0.293941 0.035 Uiso 1 1 calc R U . . .
C7 C -0.2051(2) 0.76955(17) 0.51088(14) 0.0297(4) Uani 1 1 d . . . . .
H26A H -0.098596 0.753800 0.471171 0.036 Uiso 1 1 calc R U . . .
H26B H -0.278877 0.750051 0.474800 0.036 Uiso 1 1 calc R U . . .
C22 C 0.8161(2) 1.02231(17) 0.16458(15) 0.0307(4) Uani 1 1 d . . . . .
H28A H 0.832001 1.101236 0.156690 0.037 Uiso 1 1 calc R U . . .
H28B H 0.852315 0.987629 0.102061 0.037 Uiso 1 1 calc R U . . .
C4 C -0.1575(2) 0.66208(16) 0.74508(13) 0.0293(4) Uani 1 1 d . . . . .
H30A H -0.269602 0.649486 0.767320 0.035 Uiso 1 1 calc R U . . .
H30B H -0.127357 0.701281 0.795108 0.035 Uiso 1 1 calc R U . . .
C8 C -0.2279(2) 0.89045(17) 0.53362(14) 0.0301(4) Uani 1 1 d . . . . .
H15A H -0.338872 0.909141 0.563221 0.036 Uiso 1 1 calc R U . . .
H15B H -0.196330 0.933332 0.475025 0.036 Uiso 1 1 calc R U . . .
C16 C 0.7773(3) 0.86085(17) -0.04849(14) 0.0322(5) Uani 1 1 d . . . . .
H2A H 0.737462 0.842975 -0.102769 0.039 Uiso 1 1 calc R U . . .
H2B H 0.816629 0.934777 -0.051106 0.039 Uiso 1 1 calc R U . . .
C30 C 0.3244(3) 0.82581(16) 0.04535(14) 0.0286(4) Uani 1 1 d . . . . .
H17A H 0.366491 0.894425 0.016062 0.034 Uiso 1 1 calc R U . . .
H17B H 0.210836 0.838455 0.070612 0.034 Uiso 1 1 calc R U . . .
C28 C 0.3012(3) 0.62836(18) 0.01287(17) 0.0358(5) Uani 1 1 d . . . . .
H9A H 0.333201 0.570915 -0.035571 0.043 Uiso 1 1 calc R U . . .
H9B H 0.186500 0.632005 0.035102 0.043 Uiso 1 1 calc R U . . .
C29 C 0.3564(3) 0.73723(17) -0.02881(15) 0.0346(5) Uani 1 1 d . . . . .
H19A H 0.303161 0.758423 -0.077963 0.041 Uiso 1 1 calc R U . . .
H19B H 0.469267 0.729953 -0.058793 0.041 Uiso 1 1 calc R U . . .
C1 C 0.2130(3) 0.6530(2) 0.44176(14) 0.0382(5) Uani 1 1 d . . . . .
H5A H 0.302243 0.598966 0.426210 0.046 Uiso 1 1 calc R U . . .
H5B H 0.138766 0.647077 0.402882 0.046 Uiso 1 1 calc R U . . .
C15 C 0.1816(2) 0.46111(16) 0.65837(15) 0.0317(4) Uani 1 1 d . . . . .
H21A H 0.143959 0.441553 0.603667 0.038 Uiso 1 1 calc R U . . .
H21B H 0.152857 0.403633 0.706540 0.038 Uiso 1 1 calc R U . . .
C14 C 0.3566(2) 0.46573(17) 0.62841(14) 0.0312(4) Uani 1 1 d . . . . .
H11A H 0.403629 0.393323 0.605304 0.037 Uiso 1 1 calc R U . . .
H11B H 0.386210 0.518549 0.576317 0.037 Uiso 1 1 calc R U . . .
C13 C 0.4184(3) 0.4993(2) 0.70943(16) 0.0377(5) Uani 1 1 d . . . . .
H23A H 0.400074 0.442275 0.758651 0.045 Uiso 1 1 calc R U . . .
H23B H 0.531664 0.507761 0.687334 0.045 Uiso 1 1 calc R U . . .
C12 C 0.3374(3) 0.6058(2) 0.74961(16) 0.0379(5) Uani 1 1 d . . . . .
H3A H 0.372708 0.625253 0.805235 0.046 Uiso 1 1 calc R U . . .
H3B H 0.365425 0.664276 0.702270 0.046 Uiso 1 1 calc R U . . .
C11 C 0.1638(3) 0.59764(19) 0.77744(14) 0.0352(5) Uani 1 1 d . . . . .
H25A H 0.135598 0.542626 0.827856 0.042 Uiso 1 1 calc R U . . .
H25B H 0.113791 0.668580 0.802583 0.042 Uiso 1 1 calc R U . . .
C18 C 0.8156(3) 0.67335(18) 0.01128(16) 0.0366(5) Uani 1 1 d . . . . .
H13A H 0.878671 0.629907 0.046347 0.044 Uiso 1 1 calc R U . . .
H13B H 0.780869 0.630943 -0.035200 0.044 Uiso 1 1 calc R U . . .
C5 C -0.0660(2) 0.55256(16) 0.72775(15) 0.0335(5) Uani 1 1 d D . . . .
H27A H -0.090412 0.508728 0.786114 0.040 Uiso 1 1 calc R U . . .
H27B H -0.097626 0.512428 0.678775 0.040 Uiso 1 1 calc R U . . .
C2 C 0.2416(3) 0.7546(2) 0.46478(15) 0.0382(5) Uani 1 1 d . . . . .
H7 H 0.186984 0.814799 0.437602 0.046 Uiso 1 1 calc R U . . .
C3 C 0.3187(3) 0.7877(2) 0.52906(17) 0.0417(6) Uani 1 1 d . . . . .
H29A H 0.311228 0.866398 0.543465 0.050 Uiso 1 1 calc R U . . .
H29B H 0.421877 0.751693 0.525744 0.050 Uiso 1 1 calc R U . . .
Li1 Li 0.1138(4) 0.6941(2) 0.59343(19) 0.0273(7) Uani 1 1 d D . . . .
Li2 Li 0.6479(3) 0.8010(3) 0.0914(2) 0.0288(7) Uani 1 1 d D . . . .

loop_
_atom_site_aniso_label
_atom_site_aniso_U_11
_atom_site_aniso_U_22
_atom_site_aniso_U_33
_atom_site_aniso_U_23
_atom_site_aniso_U_13
_atom_site_aniso_U_12
N3 0.0184(7) 0.0272(8) 0.0167(7) 0.0035(5) -0.0038(6) 0.0004(6)
N1 0.0242(8) 0.0206(8) 0.0187(7) 0.0007(5) -0.0025(6) -0.0001(6)
N4 0.0235(8) 0.0237(8) 0.0199(7) 0.0001(6) -0.0074(6) 0.0030(6)
N2 0.0243(8) 0.0250(8) 0.0236(8) 0.0045(6) -0.0012(6) 0.0001(6)
C21 0.0286(10) 0.0261(10) 0.0285(10) 0.0024(7) -0.0098(8) 0.0022(7)
C10 0.0252(9) 0.0233(9) 0.0211(8) -0.0040(6) -0.0034(7) 0.0017(7)
C19 0.0182(9) 0.0401(11) 0.0181(8) -0.0032(7) -0.0014(7) 0.0000(7)
C25 0.0238(9) 0.0311(10) 0.0202(8) 0.0066(7) -0.0071(7) -0.0007(7)
C20 0.0205(9) 0.0327(10) 0.0251(9) -0.0053(7) -0.0051(7) 0.0047(7)
C26 0.0225(9) 0.0303(10) 0.0276(9) 0.0067(7) -0.0047(7) -0.0007(7)
C9 0.0293(10) 0.0191(9) 0.0270(9) -0.0011(7) -0.0048(7) -0.0006(7)
C27 0.0282(10) 0.0239(10) 0.0371(11) 0.0052(8) -0.0062(8) -0.0005(8)
C17 0.0257(10) 0.0365(11) 0.0237(9) -0.0020(8) 0.0041(7) 0.0012(8)
C6 0.0281(10) 0.0251(10) 0.0320(10) -0.0029(7) -0.0063(8) -0.0052(8)
C23 0.0237(10) 0.0370(11) 0.0306(10) 0.0012(8) -0.0072(8) -0.0050(8)
C24 0.0224(10) 0.0346(11) 0.0302(10) 0.0062(8) -0.0080(8) 0.0008(8)
C7 0.0333(11) 0.0313(11) 0.0272(10) -0.0046(8) -0.0125(8) -0.0006(8)
C22 0.0323(11) 0.0272(10) 0.0328(10) 0.0066(8) -0.0084(8) -0.0053(8)
C4 0.0265(10) 0.0311(10) 0.0233(9) 0.0068(7) 0.0051(7) 0.0015(8)
C8 0.0325(11) 0.0301(10) 0.0285(10) 0.0021(8) -0.0103(8) 0.0031(8)
C16 0.0405(12) 0.0320(11) 0.0191(9) 0.0015(7) 0.0013(8) -0.0032(9)
C30 0.0376(11) 0.0230(9) 0.0288(10) 0.0007(7) -0.0165(8) 0.0035(8)
C28 0.0403(12) 0.0284(11) 0.0430(12) -0.0058(9) -0.0189(10) 0.0011(9)
C29 0.0493(13) 0.0288(11) 0.0300(10) -0.0023(8) -0.0189(9) 0.0025(9)
C1 0.0374(12) 0.0504(14) 0.0209(9) -0.0029(9) 0.0008(8) 0.0078(10)
C15 0.0337(11) 0.0240(10) 0.0349(11) 0.0012(8) -0.0045(8) -0.0005(8)
C14 0.0343(11) 0.0252(10) 0.0300(10) -0.0008(7) -0.0022(8) 0.0040(8)
C13 0.0340(12) 0.0435(13) 0.0344(11) 0.0041(9) -0.0085(9) 0.0059(9)
C12 0.0394(12) 0.0474(13) 0.0295(11) -0.0057(9) -0.0144(9) 0.0030(10)
C11 0.0426(12) 0.0413(12) 0.0185(9) -0.0024(8) -0.0046(8) 0.0100(9)
C18 0.0334(11) 0.0336(11) 0.0358(11) 0.0014(8) 0.0019(9) 0.0058(9)
C5 0.0299(11) 0.0279(10) 0.0362(11) 0.0089(8) 0.0023(8) -0.0014(8)
C2 0.0317(11) 0.0468(13) 0.0281(10) 0.0122(9) 0.0055(8) 0.0007(9)
C3 0.0315(12) 0.0492(14) 0.0420(13) 0.0153(10) -0.0039(10) -0.0118(10)
Li1 0.0299(17) 0.0273(17) 0.0216(15) -0.0012(12) -0.0018(12) 0.0016(13)
Li2 0.0286(17) 0.0350(18) 0.0201(15) 0.0007(12) -0.0015(13) -0.0007(14)

loop_
_atom_type_symbol
_atom_type_description
_atom_type_scat_dispersion_real
_atom_type_scat_dispersion_imag
_atom_type_scat_source
C C 0.0033 0.0016 'International Tables Vol C Tables 4.2.6.8 and 6.1.1.4'
H H 0.0000 0.0000 'International Tables Vol C Tables 4.2.6.8 and 6.1.1.4'
Li Li -0.0003 0.0001 'International Tables Vol C Tables 4.2.6.8 and 6.1.1.4'
N N 0.0061 0.0033 'International Tables Vol C Tables 4.2.6.8 and 6.1.1.4'

loop_
_geom_angle_atom_site_label_1
_geom_angle_atom_site_label_2
_geom_angle_atom_site_label_3
_geom_angle
_geom_angle_site_symmetry_1
_geom_angle_site_symmetry_3
_geom_angle_publ_flag
C21 N3 C25 109.04(15) . . ?
C21 N3 Li2 112.20(14) . . ?
C19 N3 C21 109.85(15) . . ?
C19 N3 C25 107.65(14) . . ?
C19 N3 Li2 101.65(13) . . ?
C25 N3 Li2 116.04(14) . . ?
C10 N1 C6 108.74(14) . . ?
C10 N1 C4 109.46(14) . . ?
C10 N1 Li1 113.29(14) . . ?
C6 N1 C4 110.45(16) . . ?
C6 N1 Li1 112.25(14) . . ?
C4 N1 Li1 102.50(13) . . ?
C20 N4 Li2 99.64(13) . . ?
C26 N4 C20 109.57(15) . . ?
C26 N4 C30 108.94(15) . . ?
C26 N4 Li2 114.18(14) . . ?
C30 N4 C20 107.88(14) . . ?
C30 N4 Li2 115.97(15) . . ?
C15 N2 C5 107.54(16) . . ?
C15 N2 Li1 114.22(14) . . ?
C11 N2 C15 109.38(16) . . ?
C11 N2 C5 110.77(16) . . ?
C11 N2 Li1 113.95(16) . . ?
C5 N2 Li1 100.50(13) . . ?
N3 C21 H1A 109.2 . . ?
N3 C21 H1B 109.2 . . ?
N3 C21 C22 111.84(15) . . ?
H1A C21 H1B 107.9 . . ?
C22 C21 H1A 109.2 . . ?
C22 C21 H1B 109.2 . . ?
N1 C10 H4A 109.5 . . ?
N1 C10 H4B 109.5 . . ?
N1 C10 C9 110.61(14) . . ?
H4A C10 H4B 108.1 . . ?
C9 C10 H4A 109.5 . . ?
C9 C10 H4B 109.5 . . ?
N3 C19 H6A 109.0 . . ?
N3 C19 H6B 109.0 . . ?
N3 C19 C20 112.88(14) . . ?
H6A C19 H6B 107.8 . . ?
C20 C19 H6A 109.0 . . ?
C20 C19 H6B 109.0 . . ?
N3 C25 H8A 109.3 . . ?
N3 C25 H8B 109.3 . . ?
N3 C25 C24 111.55(15) . . ?
H8A C25 H8B 108.0 . . ?
C24 C25 H8A 109.3 . . ?
C24 C25 H8B 109.3 . . ?
N4 C20 C19 111.30(14) . . ?
N4 C20 H10A 109.4 . . ?
N4 C20 H10B 109.4 . . ?
C19 C20 H10A 109.4 . . ?
C19 C20 H10B 109.4 . . ?
H10A C20 H10B 108.0 . . ?
N4 C26 H12A 109.3 . . ?
N4 C26 H12B 109.3 . . ?
N4 C26 C27 111.43(16) . . ?
H12A C26 H12B 108.0 . . ?
C27 C26 H12A 109.3 . . ?
C27 C26 H12B 109.3 . . ?
C10 C9 H14A 109.5 . . ?
C10 C9 H14B 109.5 . . ?
C10 C9 C8 110.57(16) . . ?
H14A C9 H14B 108.1 . . ?
C8 C9 H14A 109.5 . . ?
C8 C9 H14B 109.5 . . ?
C26 C27 H16A 109.6 . . ?
C26 C27 H16B 109.6 . . ?
C26 C27 C28 110.39(16) . . ?
H16A C27 H16B 108.1 . . ?
C28 C27 H16A 109.6 . . ?
C28 C27 H16B 109.6 . . ?
C16 C17 H18 115.5 . . ?
C16 C17 C18 128.3(2) . . ?
C16 C17 Li2 75.60(15) . . ?
C18 C17 H18 115.5 . . ?
C18 C17 Li2 75.99(15) . . ?
Li2 C17 H18 115.5 . . ?
N1 C6 H20A 109.3 . . ?
N1 C6 H20B 109.3 . . ?
N1 C6 C7 111.70(16) . . ?
H20A C6 H20B 107.9 . . ?
C7 C6 H20A 109.3 . . ?
C7 C6 H20B 109.3 . . ?
H22A C23 H22B 108.2 . . ?
C24 C23 H22A 109.7 . . ?
C24 C23 H22B 109.7 . . ?
C24 C23 C22 109.73(16) . . ?
C22 C23 H22A 109.7 . . ?
C22 C23 H22B 109.7 . . ?
C25 C24 C23 110.32(16) . . ?
C25 C24 H24A 109.6 . . ?
C25 C24 H24B 109.6 . . ?
C23 C24 H24A 109.6 . . ?
C23 C24 H24B 109.6 . . ?
H24A C24 H24B 108.1 . . ?
C6 C7 H26A 109.3 . . ?
C6 C7 H26B 109.3 . . ?
H26A C7 H26B 108.0 . . ?
C8 C7 C6 111.56(16) . . ?
C8 C7 H26A 109.3 . . ?
C8 C7 H26B 109.3 . . ?
C21 C22 C23 110.42(16) . . ?
C21 C22 H28A 109.6 . . ?
C21 C22 H28B 109.6 . . ?
C23 C22 H28A 109.6 . . ?
C23 C22 H28B 109.6 . . ?
H28A C22 H28B 108.1 . . ?
N1 C4 H30A 109.2 . . ?
N1 C4 H30B 109.2 . . ?
N1 C4 C5 112.23(15) . . ?
H30A C4 H30B 107.9 . . ?
C5 C4 H30A 109.2 . . ?
C5 C4 H30B 109.2 . . ?
C9 C8 H15A 109.7 . . ?
C9 C8 H15B 109.7 . . ?
C7 C8 C9 109.94(16) . . ?
C7 C8 H15A 109.7 . . ?
C7 C8 H15B 109.7 . . ?
H15A C8 H15B 108.2 . . ?
C17 C16 H2A 117.0 . . ?
C17 C16 H2B 117.0 . . ?
C17 C16 Li2 67.30(13) . . ?
H2A C16 H2B 114.0 . . ?
Li2 C16 H2A 117.0 . . ?
Li2 C16 H2B 117.0 . . ?
N4 C30 H17A 109.3 . . ?
N4 C30 H17B 109.3 . . ?
N4 C30 C29 111.82(16) . . ?
H17A C30 H17B 107.9 . . ?
C29 C30 H17A 109.3 . . ?
C29 C30 H17B 109.3 . . ?
C27 C28 H9A 109.8 . . ?
C27 C28 H9B 109.8 . . ?
H9A C28 H9B 108.3 . . ?
C29 C28 C27 109.16(18) . . ?
C29 C28 H9A 109.8 . . ?
C29 C28 H9B 109.8 . . ?
C30 C29 H19A 109.3 . . ?
C30 C29 H19B 109.3 . . ?
C28 C29 C30 111.73(18) . . ?
C28 C29 H19A 109.3 . . ?
C28 C29 H19B 109.3 . . ?
H19A C29 H19B 107.9 . . ?
H5A C1 H5B 114.1 . . ?
C2 C1 H5A 117.1 . . ?
C2 C1 H5B 117.1 . . ?
C2 C1 Li1 66.06(13) . . ?
Li1 C1 H5A 117.1 . . ?
Li1 C1 H5B 117.1 . . ?
N2 C15 H21A 109.3 . . ?
N2 C15 H21B 109.3 . . ?
N2 C15 C14 111.78(17) . . ?
H21A C15 H21B 107.9 . . ?
C14 C15 H21A 109.3 . . ?
C14 C15 H21B 109.3 . . ?
C15 C14 H11A 109.5 . . ?
C15 C14 H11B 109.5 . . ?
H11A C14 H11B 108.0 . . ?
C13 C14 C15 110.92(17) . . ?
C13 C14 H11A 109.5 . . ?
C13 C14 H11B 109.5 . . ?
C14 C13 H23A 109.8 . . ?
C14 C13 H23B 109.8 . . ?
H23A C13 H23B 108.2 . . ?
C12 C13 C14 109.46(18) . . ?
C12 C13 H23A 109.8 . . ?
C12 C13 H23B 109.8 . . ?
C13 C12 H3A 109.4 . . ?
C13 C12 H3B 109.4 . . ?
H3A C12 H3B 108.0 . . ?
C11 C12 C13 111.0(2) . . ?
C11 C12 H3A 109.4 . . ?
C11 C12 H3B 109.4 . . ?
N2 C11 C12 111.77(16) . . ?
N2 C11 H25A 109.3 . . ?
N2 C11 H25B 109.3 . . ?
C12 C11 H25A 109.3 . . ?
C12 C11 H25B 109.3 . . ?
H25A C11 H25B 107.9 . . ?
C17 C18 H13A 117.0 . . ?
C17 C18 H13B 117.0 . . ?
C17 C18 Li2 66.94(14) . . ?
H13A C18 H13B 114.0 . . ?
Li2 C18 H13A 117.0 . . ?
Li2 C18 H13B 117.0 . . ?
N2 C5 C4 111.34(16) . . ?
N2 C5 H27A 109.4 . . ?
N2 C5 H27B 109.4 . . ?
C4 C5 H27A 109.4 . . ?
C4 C5 H27B 109.4 . . ?
H27A C5 H27B 108.0 . . ?
C1 C2 H7 114.8 . . ?
C1 C2 C3 129.9(2) . . ?
C1 C2 Li1 77.63(15) . . ?
C3 C2 H7 114.8 . . ?
C3 C2 Li1 75.74(16) . . ?
Li1 C2 H7 114.8 . . ?
C2 C3 H29A 117.0 . . ?
C2 C3 H29B 117.0 . . ?
C2 C3 Li1 66.74(15) . . ?
H29A C3 H29B 114.1 . . ?
Li1 C3 H29A 117.0 . . ?
Li1 C3 H29B 117.0 . . ?
N1 Li1 C1 125.04(18) . . ?
N1 Li1 C3 136.54(16) . . ?
N2 Li1 N1 87.01(9) . . ?
N2 Li1 C1 118.91(16) . . ?
N2 Li1 C3 125.41(18) . . ?
C2 Li1 N1 126.48(17) . . ?
C2 Li1 N2 144.96(18) . . ?
C2 Li1 C1 36.30(10) . . ?
C2 Li1 C3 37.52(10) . . ?
C3 Li1 C1 68.00(11) . . ?
N3 Li2 N4 87.41(9) . . ?
N3 Li2 C16 124.53(18) . . ?
N3 Li2 C18 136.78(17) . . ?
N4 Li2 C16 119.09(16) . . ?
N4 Li2 C18 124.86(18) . . ?
C17 Li2 N3 126.04(17) . . ?
C17 Li2 N4 145.26(19) . . ?
C17 Li2 C16 37.10(9) . . ?
C17 Li2 C18 37.07(9) . . ?
C16 Li2 C18 68.07(10) . . ?

loop_
_geom_bond_atom_site_label_1
_geom_bond_atom_site_label_2
_geom_bond_distance
_geom_bond_site_symmetry_2
_geom_bond_publ_flag
N3 C21 1.478(2) . ?
N3 C19 1.478(2) . ?
N3 C25 1.483(2) . ?
N3 Li2 2.149(3) . ?
N1 C10 1.473(2) . ?
N1 C6 1.479(2) . ?
N1 C4 1.482(2) . ?
N1 Li1 2.169(3) . ?
N4 C20 1.487(2) . ?
N4 C26 1.480(2) . ?
N4 C30 1.483(2) . ?
N4 Li2 2.189(3) . ?
N2 C15 1.487(3) . ?
N2 C11 1.478(3) . ?
N2 C5 1.496(3) . ?
N2 Li1 2.161(3) . ?
C21 H1A 0.9900 . ?
C21 H1B 0.9900 . ?
C21 C22 1.514(3) . ?
C10 H4A 0.9900 . ?
C10 H4B 0.9900 . ?
C10 C9 1.520(3) . ?
C19 H6A 0.9900 . ?
C19 H6B 0.9900 . ?
C19 C20 1.523(3) . ?
C25 H8A 0.9900 . ?
C25 H8B 0.9900 . ?
C25 C24 1.512(3) . ?
C20 H10A 0.9900 . ?
C20 H10B 0.9900 . ?
C26 H12A 0.9900 . ?
C26 H12B 0.9900 . ?
C26 C27 1.517(3) . ?
C9 H14A 0.9900 . ?
C9 H14B 0.9900 . ?
C9 C8 1.524(3) . ?
C27 H16A 0.9900 . ?
C27 H16B 0.9900 . ?
C27 C28 1.522(3) . ?
C17 H18 1.0000 . ?
C17 C16 1.385(3) . ?
C17 C18 1.387(3) . ?
C17 Li2 2.117(3) . ?
C6 H20A 0.9900 . ?
C6 H20B 0.9900 . ?
C6 C7 1.525(3) . ?
C23 H22A 0.9900 . ?
C23 H22B 0.9900 . ?
C23 C24 1.520(3) . ?
C23 C22 1.524(3) . ?
C24 H24A 0.9900 . ?
C24 H24B 0.9900 . ?
C7 H26A 0.9900 . ?
C7 H26B 0.9900 . ?
C7 C8 1.521(3) . ?
C22 H28A 0.9900 . ?
C22 H28B 0.9900 . ?
C4 H30A 0.9900 . ?
C4 H30B 0.9900 . ?
C4 C5 1.526(3) . ?
C8 H15A 0.9900 . ?
C8 H15B 0.9900 . ?
C16 H2A 0.9900 . ?
C16 H2B 0.9900 . ?
C16 Li2 2.223(3) . ?
C30 H17A 0.9900 . ?
C30 H17B 0.9900 . ?
C30 C29 1.519(3) . ?
C28 H9A 0.9900 . ?
C28 H9B 0.9900 . ?
C28 C29 1.518(3) . ?
C29 H19A 0.9900 . ?
C29 H19B 0.9900 . ?
C1 H5A 0.9900 . ?
C1 H5B 0.9900 . ?
C1 C2 1.356(4) . ?
C1 Li1 2.237(3) . ?
C15 H21A 0.9900 . ?
C15 H21B 0.9900 . ?
C15 C14 1.514(3) . ?
C14 H11A 0.9900 . ?
C14 H11B 0.9900 . ?
C14 C13 1.514(3) . ?
C13 H23A 0.9900 . ?
C13 H23B 0.9900 . ?
C13 C12 1.514(3) . ?
C12 H3A 0.9900 . ?
C12 H3B 0.9900 . ?
C12 C11 1.507(3) . ?
C11 H25A 0.9900 . ?
C11 H25B 0.9900 . ?
C18 H13A 0.9900 . ?
C18 H13B 0.9900 . ?
C18 Li2 2.233(3) . ?
C5 H27A 0.9900 . ?
C5 H27B 0.9900 . ?
C2 H7 1.0000 . ?
C2 C3 1.388(4) . ?
C2 Li1 2.093(3) . ?
C3 H29A 0.9900 . ?
C3 H29B 0.9900 . ?
C3 Li1 2.208(3) . ?

loop_
_geom_torsion_atom_site_label_1
_geom_torsion_atom_site_label_2
_geom_torsion_atom_site_label_3
_geom_torsion_atom_site_label_4
_geom_torsion
_geom_torsion_site_symmetry_1
_geom_torsion_site_symmetry_2
_geom_torsion_site_symmetry_3
_geom_torsion_site_symmetry_4
_geom_torsion_publ_flag
N3 C21 C22 C23 -57.6(2) . . . . ?
N3 C19 C20 N4 62.5(2) . . . . ?
N3 C25 C24 C23 58.5(2) . . . . ?
N1 C10 C9 C8 60.1(2) . . . . ?
N1 C6 C7 C8 -55.4(2) . . . . ?
N1 C4 C5 N2 60.8(2) . . . . ?
N4 C26 C27 C28 -59.8(2) . . . . ?
N4 C30 C29 C28 56.2(2) . . . . ?
N2 C15 C14 C13 57.0(2) . . . . ?
C21 N3 C19 C20 79.76(19) . . . . ?
C21 N3 C25 C24 -59.5(2) . . . . ?
C10 N1 C6 C7 59.9(2) . . . . ?
C10 N1 C4 C5 -157.27(17) . . . . ?
C10 C9 C8 C7 -53.7(2) . . . . ?
C19 N3 C21 C22 176.85(15) . . . . ?
C19 N3 C25 C24 -178.66(16) . . . . ?
C25 N3 C21 C22 59.10(19) . . . . ?
C25 N3 C19 C20 -161.63(16) . . . . ?
C20 N4 C26 C27 177.85(15) . . . . ?
C20 N4 C30 C29 -176.83(17) . . . . ?
C26 N4 C20 C19 75.69(19) . . . . ?
C26 N4 C30 C29 -58.0(2) . . . . ?
C26 C27 C28 C29 55.1(2) . . . . ?
C27 C28 C29 C30 -53.7(2) . . . . ?
C6 N1 C10 C9 -62.24(19) . . . . ?
C6 N1 C4 C5 83.0(2) . . . . ?
C6 C7 C8 C9 51.4(2) . . . . ?
C24 C23 C22 C21 54.6(2) . . . . ?
C22 C23 C24 C25 -55.1(2) . . . . ?
C4 N1 C10 C9 177.02(16) . . . . ?
C4 N1 C6 C7 -179.97(15) . . . . ?
C16 C17 C18 Li2 -58.4(2) . . . . ?
C30 N4 C20 C19 -165.83(16) . . . . ?
C30 N4 C26 C27 60.0(2) . . . . ?
C1 C2 C3 Li1 -59.9(2) . . . . ?
C15 N2 C11 C12 58.1(2) . . . . ?
C15 N2 C5 C4 -165.46(17) . . . . ?
C15 C14 C13 C12 -54.8(2) . . . . ?
C14 C13 C12 C11 55.3(2) . . . . ?
C13 C12 C11 N2 -58.1(2) . . . . ?
C11 N2 C15 C14 -57.6(2) . . . . ?
C11 N2 C5 C4 75.1(2) . . . . ?
C18 C17 C16 Li2 58.6(2) . . . . ?
C5 N2 C15 C14 -177.93(16) . . . . ?
C5 N2 C11 C12 176.49(17) . . . . ?
Li1 N1 C10 C9 63.31(19) . . . . ?
Li1 N1 C6 C7 -66.26(19) . . . . ?
Li1 N1 C4 C5 -36.7(2) . . . . ?
Li1 N2 C15 C14 71.5(2) . . . . ?
Li1 N2 C11 C12 -71.1(2) . . . . ?
Li1 N2 C5 C4 -45.7(2) . . . . ?
Li1 C1 C2 C3 59.2(2) . . . . ?
Li2 N3 C21 C22 -70.88(18) . . . . ?
Li2 N3 C19 C20 -39.22(19) . . . . ?
Li2 N3 C25 C24 68.3(2) . . . . ?
Li2 N4 C20 C19 -44.39(18) . . . . ?
Li2 N4 C26 C27 -71.4(2) . . . . ?
Li2 N4 C30 C29 72.5(2) . . . . ?
